data_2239657
loop_
_publ_author_name
'Soury, Raoudha'
'Belkhiria, Mohamed Salah'
'Giorgi, Michel'
'Nasri, Habib'

_publ_section_title
;
 Dichlorido(5,10,15,20-tetraphenylporphyrinato-\k^4^<i>N</i>)antimony(V)
 hexachloridoantimonate(V)
;
_journal_issue 7
_journal_name_full 'Acta Crystallographica Section E'
_journal_page_first m256
_journal_page_last m257
_journal_paper_doi 10.1107/S1600536814012653
_journal_volume 70
_journal_year 2014
_chemical_formula_iupac '[Sb (C44 H28 N4) Cl2] [Sb Cl6]'
_chemical_formula_moiety 'C44 H28 Cl2 N4 Sb +, Cl6 Sb -'
_chemical_formula_sum 'C44 H28 Cl8 N4 Sb2'
_chemical_formula_weight 1139.80
_chemical_name_systematic
;
Dichlorido(5,10,15,20-tetraphenylporphyrinato-\k^4^<i>N</i>)antimony(V)
hexachloridoantimonate(V)
;
_space_group_IT_number 2
_symmetry_cell_setting triclinic
_symmetry_space_group_name_Hall '-P 1'
_symmetry_space_group_name_H-M 'P -1'
_atom_sites_solution_hydrogens geom
_atom_sites_solution_primary direct
_atom_sites_solution_secondary difmap
_audit_creation_method SHELXL-97
_cell_angle_alpha 70.685(2)
_cell_angle_beta 83.398(2)
_cell_angle_gamma 63.050(3)
_cell_formula_units_Z 1
_cell_length_a 10.2044(4)
_cell_length_b 11.1242(4)
_cell_length_c 11.3901(4)
_cell_measurement_reflns_used 22201
_cell_measurement_temperature 223(2)
_cell_measurement_theta_max 30.081
_cell_measurement_theta_min 1.896
_cell_volume 1086.73(8)
_computing_cell_refinement 'DENZO/SCALEPACK (Otwinowski & Minor, 1997)'
_computing_data_collection 'COLLECT (Nonius, 2002)'
_computing_data_reduction 'DENZO/SCALEPACK (Otwinowski & Minor, 1997)'
_computing_molecular_graphics 'ORTEP-3 for Windows (Farrugia, 2012)'
_computing_publication_material 'SHELXL97 (Sheldrick, 2008)'
_computing_structure_refinement 'SHELXL97 (Sheldrick, 2008)'
_computing_structure_solution 'SIR2004 (Burla <i>et al.</i>, 2005)'
_diffrn_ambient_temperature 223(2)
_diffrn_measured_fraction_theta_full 0.990
_diffrn_measured_fraction_theta_max 0.990
_diffrn_measurement_device_type 'Bruker--Nonius KappaCCD'
_diffrn_measurement_method '\f & \w scans'
_diffrn_radiation_monochromator graphite
_diffrn_radiation_source 'fine-focus sealed tube'
_diffrn_radiation_type MoK\a
_diffrn_radiation_wavelength 0.71073
_diffrn_reflns_av_R_equivalents 0.1243
_diffrn_reflns_av_sigmaI/netI 0.0716
_diffrn_reflns_limit_h_max 13
_diffrn_reflns_limit_h_min -13
_diffrn_reflns_limit_k_max 14
_diffrn_reflns_limit_k_min -14
_diffrn_reflns_limit_l_max 14
_diffrn_reflns_limit_l_min -14
_diffrn_reflns_number 19871
_diffrn_reflns_theta_full 26.73
_diffrn_reflns_theta_max 27.10
_diffrn_reflns_theta_min 1.90
_exptl_absorpt_coefficient_mu 1.773
_exptl_absorpt_correction_T_max 0.773
_exptl_absorpt_correction_T_min 0.723
_exptl_absorpt_correction_type multi-scan
_exptl_absorpt_process_details
;
(SORTAV; Blessing, 1995)
;
_exptl_crystal_colour red
_exptl_crystal_density_diffrn 1.742
_exptl_crystal_density_method 'not measured'
_exptl_crystal_description prism
_exptl_crystal_F_000 558
_exptl_crystal_size_max 0.2
_exptl_crystal_size_mid 0.16
_exptl_crystal_size_min 0.12
_refine_diff_density_max 2.550
_refine_diff_density_min -1.452
_refine_ls_extinction_coef 0.042(4)
_refine_ls_extinction_expression Fc^*^=kFc[1+0.001xFc^2^\l^3^/sin(2\q)]^-1/4^
_refine_ls_extinction_method 'SHELXL97 (Sheldrick, 2008)'
_refine_ls_goodness_of_fit_ref 1.132
_refine_ls_hydrogen_treatment constr
_refine_ls_matrix_type full
_refine_ls_number_parameters 266
_refine_ls_number_reflns 4749
_refine_ls_number_restraints 0
_refine_ls_restrained_S_all 1.132
_refine_ls_R_factor_all 0.0692
_refine_ls_R_factor_gt 0.0651
_refine_ls_shift/su_max 0.000
_refine_ls_shift/su_mean 0.000
_refine_ls_structure_factor_coef Fsqd
_refine_ls_weighting_details 'calc w=1/[\s^2^(Fo^2^)+(0.0507P)^2^+7.0167P] where P=(Fo^2^+2Fc^2^)/3'
_refine_ls_weighting_scheme calc
_refine_ls_wR_factor_gt 0.1693
_refine_ls_wR_factor_ref 0.1726
_reflns_number_gt 4433
_reflns_number_total 4749
_reflns_threshold_expression I>2\s(I)
_cod_data_source_file is5356sup1.cf
_cod_data_source_block I
_cod_original_cell_volume 1086.73(7)
_cod_database_code 2239657
_cod_database_fobs_code 2239657

loop_
_symmetry_equiv_pos_as_xyz
'x, y, z'
'-x, -y, -z'

loop_
_atom_site_type_symbol
_atom_site_label
_atom_site_fract_x
_atom_site_fract_y
_atom_site_fract_z
_atom_site_U_iso_or_equiv
_atom_site_adp_type
_atom_site_calc_flag
_atom_site_refinement_flags
_atom_site_occupancy
_atom_site_symmetry_multiplicity
Sb Sb1 0.5000 0.0000 0.5000 0.0226(2) Uani d S 1 2
N N1 0.4725(5) 0.1913(5) 0.3693(4) 0.0259(9) Uani d . 1 1
N N2 0.3841(5) 0.1056(5) 0.6238(4) 0.0261(9) Uani d . 1 1
Cl Cl1 0.28107(16) 0.02557(17) 0.42325(15) 0.0368(4) Uani d . 1 1
C C1 0.5256(6) 0.2093(6) 0.2499(5) 0.0278(11) Uani d . 1 1
C C2 0.4834(7) 0.3574(7) 0.1912(6) 0.0358(13) Uani d . 1 1
H H2 0.5047 0.3994 0.1098 0.043 Uiso calc R 1 1
C C3 0.4073(7) 0.4267(6) 0.2732(5) 0.0317(12) Uani d . 1 1
H H3 0.3669 0.5251 0.2589 0.038 Uiso calc R 1 1
C C4 0.3993(6) 0.3234(6) 0.3857(5) 0.0270(11) Uani d . 1 1
C C5 0.3287(6) 0.3531(5) 0.4932(5) 0.0265(11) Uani d . 1 1
C C6 0.3224(6) 0.2509(6) 0.6023(5) 0.0273(11) Uani d . 1 1
C C7 0.2497(6) 0.2797(6) 0.7118(6) 0.0312(12) Uani d . 1 1
H H7 0.1987 0.3696 0.7229 0.037 Uiso calc R 1 1
C C8 0.2678(7) 0.1537(7) 0.7969(6) 0.0341(13) Uani d . 1 1
H H8 0.2310 0.1416 0.8774 0.041 Uiso calc R 1 1
C C9 0.3518(7) 0.0429(6) 0.7440(5) 0.0292(11) Uani d . 1 1
C C10 0.3941(6) -0.1013(6) 0.8037(5) 0.0286(11) Uani d . 1 1
C C11 0.2526(6) 0.5050(6) 0.4938(5) 0.0287(11) Uani d . 1 1
C C12 0.1165(7) 0.5944(6) 0.4362(6) 0.0322(12) Uani d . 1 1
H H12 0.0745 0.5636 0.3899 0.039 Uiso calc R 1 1
C C13 0.0393(7) 0.7315(7) 0.4458(7) 0.0396(14) Uani d . 1 1
H H13 -0.0549 0.7946 0.4082 0.047 Uiso calc R 1 1
C C14 0.1080(8) 0.7667(9) 0.5117(6) 0.0467(17) Uani d . 1 1
H H14 0.0566 0.8583 0.5192 0.056 Uiso calc R 1 1
C C15 0.2426(8) 0.6865(7) 0.5688(8) 0.0437(16) Uani d . 1 1
H H15 0.2841 0.7212 0.6114 0.052 Uiso calc R 1 1
C C16 0.3165(8) 0.5489(7) 0.5611(7) 0.0427(15) Uani d . 1 1
H H16 0.4093 0.4865 0.6015 0.051 Uiso calc R 1 1
C C17 0.3501(6) -0.1422(6) 0.9394(6) 0.0314(12) Uani d . 1 1
C C18 0.2256(10) -0.1633(11) 0.9654(7) 0.059(2) Uani d . 1 1
H H18 0.1746 -0.1651 0.9028 0.070 Uiso calc R 1 1
C C19 0.1769(11) -0.1821(12) 1.0868(8) 0.070(3) Uani d . 1 1
H H19 0.0911 -0.1949 1.1067 0.084 Uiso calc R 1 1
C C20 0.2564(10) -0.1816(8) 1.1781(7) 0.054(2) Uani d . 1 1
H H20 0.2231 -0.1922 1.2596 0.064 Uiso calc R 1 1
C C21 0.3802(12) -0.1662(12) 1.1503(7) 0.068(3) Uani d . 1 1
H H21 0.4348 -0.1698 1.2136 0.081 Uiso calc R 1 1
C C22 0.4296(10) -0.1447(11) 1.0289(7) 0.054(2) Uani d . 1 1
H H22 0.5156 -0.1323 1.0096 0.065 Uiso calc R 1 1
Sb Sb2 0.0000 0.5000 1.0000 0.0698(4) Uani d S 1 2
Cl Cl2 -0.2299(3) 0.5140(4) 1.0805(3) 0.0961(11) Uani d . 1 1
Cl Cl3 0.0724(3) 0.4837(5) 1.1918(3) 0.1218(17) Uani d . 1 1
Cl Cl4 0.0999(5) 0.2463(5) 1.0692(4) 0.1156(13) Uani d . 1 1

loop_
_atom_site_aniso_label
_atom_site_aniso_U_11
_atom_site_aniso_U_22
_atom_site_aniso_U_33
_atom_site_aniso_U_12
_atom_site_aniso_U_13
_atom_site_aniso_U_23
Sb1 0.0246(3) 0.0192(3) 0.0262(3) -0.0102(2) 0.00596(18) -0.01060(19)
N1 0.031(2) 0.020(2) 0.029(2) -0.0120(19) 0.0057(18) -0.0106(17)
N2 0.030(2) 0.021(2) 0.028(2) -0.0111(19) 0.0079(18) -0.0115(17)
Cl1 0.0294(7) 0.0389(8) 0.0467(8) -0.0157(6) 0.0003(6) -0.0178(6)
C1 0.030(3) 0.026(3) 0.027(2) -0.012(2) 0.007(2) -0.009(2)
C2 0.044(3) 0.031(3) 0.032(3) -0.020(3) 0.007(2) -0.007(2)
C3 0.035(3) 0.021(3) 0.036(3) -0.011(2) 0.001(2) -0.007(2)
C4 0.027(3) 0.023(2) 0.031(3) -0.010(2) 0.005(2) -0.010(2)
C5 0.027(3) 0.018(2) 0.036(3) -0.008(2) 0.003(2) -0.013(2)
C6 0.029(3) 0.023(2) 0.033(3) -0.011(2) 0.004(2) -0.013(2)
C7 0.032(3) 0.027(3) 0.036(3) -0.010(2) 0.011(2) -0.020(2)
C8 0.039(3) 0.034(3) 0.033(3) -0.016(3) 0.014(2) -0.020(2)
C9 0.031(3) 0.031(3) 0.029(3) -0.014(2) 0.011(2) -0.016(2)
C10 0.031(3) 0.026(3) 0.031(3) -0.014(2) 0.007(2) -0.012(2)
C11 0.030(3) 0.027(3) 0.032(3) -0.014(2) 0.008(2) -0.013(2)
C12 0.028(3) 0.025(3) 0.042(3) -0.007(2) 0.001(2) -0.014(2)
C13 0.027(3) 0.029(3) 0.060(4) -0.005(2) 0.002(3) -0.021(3)
C14 0.034(3) 0.064(5) 0.043(3) -0.032(3) 0.002(3) -0.003(3)
C15 0.037(3) 0.032(3) 0.070(5) -0.012(3) -0.003(3) -0.030(3)
C16 0.039(3) 0.030(3) 0.062(4) -0.010(3) -0.008(3) -0.021(3)
C17 0.026(3) 0.022(2) 0.046(3) -0.008(2) 0.003(2) -0.016(2)
C18 0.061(5) 0.096(7) 0.046(4) -0.056(5) 0.021(4) -0.029(4)
C19 0.056(5) 0.093(7) 0.054(5) -0.040(5) 0.025(4) -0.013(5)
C20 0.072(5) 0.045(4) 0.035(3) -0.025(4) 0.023(3) -0.012(3)
C21 0.090(7) 0.098(8) 0.034(4) -0.055(6) 0.015(4) -0.028(4)
C22 0.055(5) 0.088(6) 0.038(3) -0.048(5) 0.013(3) -0.023(4)
Sb2 0.0346(4) 0.1176(8) 0.0807(6) -0.0245(4) 0.0141(4) -0.0767(6)
Cl2 0.0491(13) 0.171(3) 0.110(2) -0.0501(17) 0.0332(13) -0.103(2)
Cl3 0.0586(15) 0.222(5) 0.119(2) -0.039(2) 0.0162(15) -0.133(3)
Cl4 0.116(3) 0.121(3) 0.112(3) -0.034(2) 0.039(2) -0.075(2)

loop_
_atom_type_symbol
_atom_type_description
_atom_type_scat_dispersion_real
_atom_type_scat_dispersion_imag
_atom_type_scat_source
C C 0.0033 0.0016 'International Tables Vol C Tables 4.2.6.8 and 6.1.1.4'
H H 0.0000 0.0000 'International Tables Vol C Tables 4.2.6.8 and 6.1.1.4'
N N 0.0061 0.0033 'International Tables Vol C Tables 4.2.6.8 and 6.1.1.4'
Cl Cl 0.1484 0.1585 'International Tables Vol C Tables 4.2.6.8 and 6.1.1.4'
Sb Sb -0.5866 1.5461 'International Tables Vol C Tables 4.2.6.8 and 6.1.1.4'

loop_
_geom_angle_atom_site_label_1
_geom_angle_atom_site_label_2
_geom_angle_atom_site_label_3
_geom_angle_site_symmetry_1
_geom_angle_site_symmetry_3
_geom_angle
N2 Sb1 N2 2_656 . 180.00(16)
N2 Sb1 N1 2_656 . 90.19(18)
N2 Sb1 N1 . . 89.81(18)
N2 Sb1 N1 2_656 2_656 89.81(18)
N2 Sb1 N1 . 2_656 90.19(18)
N1 Sb1 N1 . 2_656 180.0(2)
N2 Sb1 Cl1 2_656 2_656 90.57(14)
N2 Sb1 Cl1 . 2_656 89.43(14)
N1 Sb1 Cl1 . 2_656 89.98(14)
N1 Sb1 Cl1 2_656 2_656 90.02(14)
N2 Sb1 Cl1 2_656 . 89.43(14)
N2 Sb1 Cl1 . . 90.57(14)
N1 Sb1 Cl1 . . 90.02(14)
N1 Sb1 Cl1 2_656 . 89.98(14)
Cl1 Sb1 Cl1 2_656 . 180.0
C4 N1 C1 . . 108.0(4)
C4 N1 Sb1 . . 126.0(4)
C1 N1 Sb1 . . 126.0(4)
C6 N2 C9 . . 108.0(4)
C6 N2 Sb1 . . 126.3(4)
C9 N2 Sb1 . . 125.6(4)
N1 C1 C10 . 2_656 126.1(5)
N1 C1 C2 . . 107.9(5)
C10 C1 C2 2_656 . 126.0(5)
C3 C2 C1 . . 108.1(5)
C3 C2 H2 . . 125.9
C1 C2 H2 . . 125.9
C2 C3 C4 . . 107.9(5)
C2 C3 H3 . . 126.0
C4 C3 H3 . . 126.0
N1 C4 C5 . . 126.6(5)
N1 C4 C3 . . 108.1(5)
C5 C4 C3 . . 125.4(5)
C6 C5 C4 . . 124.6(5)
C6 C5 C11 . . 116.2(5)
C4 C5 C11 . . 119.2(5)
N2 C6 C5 . . 126.6(5)
N2 C6 C7 . . 108.1(5)
C5 C6 C7 . . 125.3(5)
C8 C7 C6 . . 107.7(5)
C8 C7 H7 . . 126.2
C6 C7 H7 . . 126.2
C7 C8 C9 . . 108.7(5)
C7 C8 H8 . . 125.7
C9 C8 H8 . . 125.7
C10 C9 N2 . . 127.0(5)
C10 C9 C8 . . 125.5(5)
N2 C9 C8 . . 107.5(5)
C9 C10 C1 . 2_656 125.1(5)
C9 C10 C17 . . 116.2(5)
C1 C10 C17 2_656 . 118.7(5)
C12 C11 C16 . . 120.6(6)
C12 C11 C5 . . 120.1(5)
C16 C11 C5 . . 119.1(5)
C11 C12 C13 . . 120.5(6)
C11 C12 H12 . . 119.8
C13 C12 H12 . . 119.8
C14 C13 C12 . . 115.6(7)
C14 C13 H13 . . 122.2
C12 C13 H13 . . 122.2
C13 C14 C15 . . 127.7(8)
C13 C14 H14 . . 116.2
C15 C14 H14 . . 116.2
C14 C15 C16 . . 116.0(7)
C14 C15 H15 . . 122.0
C16 C15 H15 . . 122.0
C11 C16 C15 . . 119.6(6)
C11 C16 H16 . . 120.2
C15 C16 H16 . . 120.2
C22 C17 C18 . . 122.1(6)
C22 C17 C10 . . 118.2(6)
C18 C17 C10 . . 119.5(6)
C17 C18 C19 . . 118.5(8)
C17 C18 H18 . . 120.7
C19 C18 H18 . . 120.7
C20 C19 C18 . . 119.4(8)
C20 C19 H19 . . 120.3
C18 C19 H19 . . 120.3
C21 C20 C19 . . 120.4(7)
C21 C20 H20 . . 119.8
C19 C20 H20 . . 119.8
C20 C21 C22 . . 121.1(8)
C20 C21 H21 . . 119.4
C22 C21 H21 . . 119.4
C17 C22 C21 . . 118.4(7)
C17 C22 H22 . . 120.8
C21 C22 H22 . . 120.8
Cl3 Sb2 Cl3 . 2_567 180.0000(10)
Cl3 Sb2 Cl2 . 2_567 90.36(11)
Cl3 Sb2 Cl2 2_567 2_567 89.64(11)
Cl3 Sb2 Cl2 . . 89.64(11)
Cl3 Sb2 Cl2 2_567 . 90.36(11)
Cl2 Sb2 Cl2 2_567 . 180.0
Cl3 Sb2 Cl4 . . 87.99(16)
Cl3 Sb2 Cl4 2_567 . 92.01(16)
Cl2 Sb2 Cl4 2_567 . 90.45(14)
Cl2 Sb2 Cl4 . . 89.55(14)
Cl3 Sb2 Cl4 . 2_567 92.01(16)
Cl3 Sb2 Cl4 2_567 2_567 87.99(16)
Cl2 Sb2 Cl4 2_567 2_567 89.55(14)
Cl2 Sb2 Cl4 . 2_567 90.45(14)
Cl4 Sb2 Cl4 . 2_567 180.0000(10)

loop_
_geom_bond_atom_site_label_1
_geom_bond_atom_site_label_2
_geom_bond_site_symmetry_2
_geom_bond_distance
Sb1 N2 2_656 2.054(4)
Sb1 N2 . 2.054(4)
Sb1 N1 . 2.070(4)
Sb1 N1 2_656 2.070(4)
Sb1 Cl1 2_656 2.3547(14)
Sb1 Cl1 . 2.3547(14)
N1 C4 . 1.380(7)
N1 C1 . 1.390(7)
N2 C6 . 1.386(7)
N2 C9 . 1.394(7)
C1 C10 2_656 1.402(8)
C1 C2 . 1.429(8)
C2 C3 . 1.356(9)
C2 H2 . 0.9400
C3 C4 . 1.434(8)
C3 H3 . 0.9400
C4 C5 . 1.406(8)
C5 C6 . 1.398(8)
C5 C11 . 1.508(7)
C6 C7 . 1.430(8)
C7 C8 . 1.359(9)
C7 H7 . 0.9400
C8 C9 . 1.426(8)
C8 H8 . 0.9400
C9 C10 . 1.393(8)
C10 C1 2_656 1.402(8)
C10 C17 . 1.536(8)
C11 C12 . 1.369(8)
C11 C16 . 1.379(9)
C12 C13 . 1.400(8)
C12 H12 . 0.9400
C13 C14 . 1.332(10)
C13 H13 . 0.9400
C14 C15 . 1.347(10)
C14 H14 . 0.9400
C15 C16 . 1.396(9)
C15 H15 . 0.9400
C16 H16 . 0.9400
C17 C22 . 1.359(10)
C17 C18 . 1.377(10)
C18 C19 . 1.395(11)
C18 H18 . 0.9400
C19 C20 . 1.394(14)
C19 H19 . 0.9400
C20 C21 . 1.339(13)
C20 H20 . 0.9400
C21 C22 . 1.398(10)
C21 H21 . 0.9400
C22 H22 . 0.9400
Sb2 Cl3 . 2.311(3)
Sb2 Cl3 2_567 2.311(3)
Sb2 Cl2 2_567 2.374(2)
Sb2 Cl2 . 2.374(2)
Sb2 Cl4 . 2.393(4)
Sb2 Cl4 2_567 2.393(4)

loop_
_geom_hbond_atom_site_label_D
_geom_hbond_atom_site_label_H
_geom_hbond_atom_site_label_A
_geom_hbond_site_symmetry_A
_geom_hbond_distance_DH
_geom_hbond_distance_HA
_geom_hbond_distance_DA
_geom_hbond_angle_DHA
_geom_hbond_publ_flag
C7 H7 Cl3 2_567 0.94 2.76 3.490(8) 135 yes
C8 H8 Cl4 . 0.94 2.74 3.593(8) 151 yes
C12 H12 Cl3 1_554 0.94 2.69 3.539(8) 151 yes
